data_4100325
_journal_name_full 'Journal of the American Chemical Society'
_journal_year 2005
_chemical_formula_sum 'C27 H47 Cl N4 Si2'
_chemical_formula_weight 519.32
_space_group_IT_number 15
_symmetry_cell_setting monoclinic
_symmetry_space_group_name_Hall '-C 2yc'
_symmetry_space_group_name_H-M 'C 1 2/c 1'
_cell_angle_alpha 90.00
_cell_angle_beta 103.419(2)
_cell_angle_gamma 90.00
_cell_formula_units_Z 8
_cell_length_a 39.605(4)
_cell_length_b 10.0796(8)
_cell_length_c 15.8310(14)
_cell_measurement_temperature 296(2)
_cell_volume 6147.2(9)
_diffrn_ambient_temperature 296(2)
_exptl_crystal_density_diffrn 1.122
_cod_depositor_comments
;
The following automatic conversions were performed:
'_symmetry_cell_setting' value 'Monoclinic' changed to 'monoclinic'
according to '/home/saulius/struct/CIF-dictionaries/cif_core.dic'
dictionary named 'cif_core.dic' version 2.4.1 from 2010-06-29.

Automatic conversion script
Id: cif_fix_enum 1527 2010-12-29 10:47:43Z saulius 
;
_cod_original_sg_symbol_H-M 'C 2/c'
_cod_database_code 4100325

loop_
_symmetry_equiv_pos_as_xyz
'x, y, z'
'-x, y, -z+1/2'
'x+1/2, y+1/2, z'
'-x+1/2, y+1/2, -z+1/2'
'-x, -y, -z'
'x, -y, z-1/2'
'-x+1/2, -y+1/2, -z'
'x+1/2, -y+1/2, z-1/2'

loop_
_atom_site_label
_atom_site_type_symbol
_atom_site_fract_x
_atom_site_fract_y
_atom_site_fract_z
_atom_site_U_iso_or_equiv
_atom_site_adp_type
_atom_site_occupancy
_atom_site_symmetry_multiplicity
_atom_site_calc_flag
_atom_site_refinement_flags
_atom_site_disorder_assembly
_atom_site_disorder_group
Si1 Si 0.168606(15) 0.28725(6) 0.23472(4) 0.04075(18) Uani 1 1 d . . .
Si2 Si 0.111885(15) 0.19814(5) 0.16547(4) 0.03979(18) Uani 1 1 d . . .
Cl Cl 0.169004(18) 0.49051(6) 0.19659(5) 0.0665(2) Uani 1 1 d . . .
N1 N 0.20632(5) 0.21132(19) 0.22152(13) 0.0503(5) Uani 1 1 d . . .
N2 N 0.17996(5) 0.2710(2) 0.34652(12) 0.0555(5) Uani 1 1 d . A .
N3 N 0.07556(5) 0.27375(19) 0.18789(13) 0.0515(5) Uani 1 1 d . . .
N4 N 0.10543(5) 0.05213(17) 0.21879(12) 0.0462(4) Uani 1 1 d . . .
C1 C 0.19636(8) 0.2238(4) 0.06344(19) 0.0876(10) Uani 1 1 d . . .
H1A H 0.1803 0.1510 0.0540 0.131 Uiso 1 1 calc R . .
H1B H 0.2076 0.2293 0.0160 0.131 Uiso 1 1 calc R . .
H1C H 0.1841 0.3049 0.0671 0.131 Uiso 1 1 calc R . .
C2 C 0.25168(10) 0.3053(5) 0.1567(3) 0.1276(18) Uani 1 1 d . . .
H2A H 0.2414 0.3921 0.1508 0.191 Uiso 1 1 calc R . .
H2B H 0.2642 0.2920 0.1123 0.191 Uiso 1 1 calc R . .
H2C H 0.2673 0.2974 0.2128 0.191 Uiso 1 1 calc R . .
C3 C 0.23821(10) 0.0640(4) 0.1419(3) 0.1032(12) Uani 1 1 d . . .
H3A H 0.2561 0.0465 0.1930 0.155 Uiso 1 1 calc R . .
H3B H 0.2478 0.0588 0.0916 0.155 Uiso 1 1 calc R . .
H3C H 0.2200 -0.0004 0.1372 0.155 Uiso 1 1 calc R . .
C4 C 0.22352(6) 0.2022(3) 0.14785(17) 0.0607(7) Uani 1 1 d . . .
C5 C 0.22738(7) 0.1836(3) 0.30571(18) 0.0670(7) Uani 1 1 d . . .
H5 H 0.2494 0.1466 0.3141 0.080 Uiso 1 1 calc R . .
C6 C 0.21334(7) 0.2143(3) 0.37007(18) 0.0704(8) Uani 1 1 d . . .
H6 H 0.2246 0.1997 0.4277 0.085 Uiso 1 1 calc R . .
C7 C 0.16475(6) 0.3286(2) 0.41533(15) 0.0667(7) Uani 1 1 d D . .
C8 C 0.12739(12) 0.3688(8) 0.3752(3) 0.0980(17) Uani 0.643(14) 1 d PD A 1
H8A H 0.1270 0.4292 0.3281 0.147 Uiso 0.643(14) 1 calc PR A 1
H8B H 0.1176 0.4111 0.4184 0.147 Uiso 0.643(14) 1 calc PR A 1
H8C H 0.1140 0.2913 0.3538 0.147 Uiso 0.643(14) 1 calc PR A 1
C9 C 0.1653(2) 0.2310(6) 0.4892(4) 0.0980(17) Uani 0.643(14) 1 d PD A 1
H9A H 0.1548 0.1489 0.4660 0.147 Uiso 0.643(14) 1 calc PR A 1
H9B H 0.1526 0.2675 0.5286 0.147 Uiso 0.643(14) 1 calc PR A 1
H9C H 0.1889 0.2150 0.5197 0.147 Uiso 0.643(14) 1 calc PR A 1
C10 C 0.18570(16) 0.4515(6) 0.4512(4) 0.0980(17) Uani 0.643(14) 1 d PD A 1
H10A H 0.2097 0.4278 0.4718 0.147 Uiso 0.643(14) 1 calc PR A 1
H10B H 0.1770 0.4874 0.4983 0.147 Uiso 0.643(14) 1 calc PR A 1
H10C H 0.1836 0.5168 0.4061 0.147 Uiso 0.643(14) 1 calc PR A 1
C8A C 0.1360(3) 0.4260(12) 0.3750(6) 0.106(3) Uani 0.357(14) 1 d PD A 2
H8A1 H 0.1460 0.5018 0.3533 0.158 Uiso 0.357(14) 1 calc PR A 2
H8A2 H 0.1241 0.4540 0.4182 0.158 Uiso 0.357(14) 1 calc PR A 2
H8A3 H 0.1199 0.3835 0.3281 0.158 Uiso 0.357(14) 1 calc PR A 2
C9A C 0.1491(4) 0.2139(7) 0.4562(9) 0.106(3) Uani 0.357(14) 1 d PD A 2
H9A1 H 0.1293 0.1796 0.4150 0.158 Uiso 0.357(14) 1 calc PR A 2
H9A2 H 0.1420 0.2448 0.5068 0.158 Uiso 0.357(14) 1 calc PR A 2
H9A3 H 0.1661 0.1450 0.4725 0.158 Uiso 0.357(14) 1 calc PR A 2
C10A C 0.19167(19) 0.3994(14) 0.4852(7) 0.106(3) Uani 0.357(14) 1 d PD A 2
H10D H 0.2069 0.3351 0.5190 0.158 Uiso 0.357(14) 1 calc PR A 2
H10E H 0.1802 0.4484 0.5223 0.158 Uiso 0.357(14) 1 calc PR A 2
H10F H 0.2049 0.4592 0.4583 0.158 Uiso 0.357(14) 1 calc PR A 2
C11 C 0.07427(8) 0.4738(3) 0.0989(2) 0.0726(8) Uani 1 1 d . . .
H11A H 0.0972 0.4954 0.1318 0.109 Uiso 1 1 calc R . .
H11B H 0.0618 0.5541 0.0797 0.109 Uiso 1 1 calc R . .
H11C H 0.0759 0.4215 0.0493 0.109 Uiso 1 1 calc R . .
C12 C 0.01928(7) 0.3553(3) 0.1007(2) 0.0823(9) Uani 1 1 d . . .
H12A H 0.0220 0.2960 0.0554 0.123 Uiso 1 1 calc R . .
H12B H 0.0069 0.4330 0.0756 0.123 Uiso 1 1 calc R . .
H12C H 0.0065 0.3116 0.1373 0.123 Uiso 1 1 calc R . .
C13 C 0.05121(9) 0.4830(3) 0.2314(2) 0.0855(10) Uani 1 1 d . . .
H13A H 0.0395 0.4339 0.2681 0.128 Uiso 1 1 calc R . .
H13B H 0.0378 0.5603 0.2096 0.128 Uiso 1 1 calc R . .
H13C H 0.0737 0.5096 0.2643 0.128 Uiso 1 1 calc R . .
C14 C 0.05527(7) 0.3958(2) 0.15522(19) 0.0615(7) Uani 1 1 d . . .
C15 C 0.06134(7) 0.1871(3) 0.24111(18) 0.0618(7) Uani 1 1 d . . .
H15 H 0.0422 0.2099 0.2628 0.074 Uiso 1 1 calc R . .
C16 C 0.07730(7) 0.0715(2) 0.25754(17) 0.0572(6) Uani 1 1 d . . .
H16 H 0.0704 0.0075 0.2923 0.069 Uiso 1 1 calc R . .
C17 C 0.12525(7) -0.0737(2) 0.23636(16) 0.0555(6) Uani 1 1 d . . .
C18 C 0.10070(9) -0.1918(3) 0.2127(2) 0.0855(10) Uani 1 1 d . . .
H18A H 0.0824 -0.1852 0.2431 0.128 Uiso 1 1 calc R . .
H18B H 0.1133 -0.2727 0.2287 0.128 Uiso 1 1 calc R . .
H18C H 0.0909 -0.1917 0.1512 0.128 Uiso 1 1 calc R . .
C19 C 0.14347(9) -0.0830(3) 0.3321(2) 0.0837(9) Uani 1 1 d . . .
H19A H 0.1605 -0.0139 0.3463 0.126 Uiso 1 1 calc R . .
H19B H 0.1547 -0.1678 0.3435 0.126 Uiso 1 1 calc R . .
H19C H 0.1267 -0.0733 0.3669 0.126 Uiso 1 1 calc R . .
C20 C 0.15211(9) -0.0788(3) 0.1829(2) 0.0785(9) Uani 1 1 d . . .
H20A H 0.1408 -0.0732 0.1224 0.118 Uiso 1 1 calc R . .
H20B H 0.1647 -0.1607 0.1939 0.118 Uiso 1 1 calc R . .
H20C H 0.1679 -0.0057 0.1984 0.118 Uiso 1 1 calc R . .
C21 C 0.11005(6) 0.1823(3) 0.04566(13) 0.0509(6) Uani 1 1 d . . .
H21A H 0.1181 0.2653 0.0264 0.061 Uiso 1 1 calc R . .
H21B H 0.1265 0.1143 0.0386 0.061 Uiso 1 1 calc R . .
C22 C 0.07564(6) 0.1496(3) -0.01459(15) 0.0555(6) Uani 1 1 d . . .
C23 C 0.06024(8) 0.2364(3) -0.07982(18) 0.0748(8) Uani 1 1 d . . .
H23 H 0.0713 0.3158 -0.0862 0.090 Uiso 1 1 calc R . .
C24 C 0.02887(9) 0.2080(5) -0.1355(2) 0.0955(12) Uani 1 1 d . . .
H24 H 0.0189 0.2683 -0.1786 0.115 Uiso 1 1 calc R . .
C25 C 0.01262(9) 0.0935(6) -0.1277(2) 0.1057(15) Uani 1 1 d . . .
H25 H -0.0087 0.0748 -0.1650 0.127 Uiso 1 1 calc R . .
C26 C 0.02732(11) 0.0043(5) -0.0649(3) 0.1066(14) Uani 1 1 d . . .
H26 H 0.0162 -0.0758 -0.0604 0.128 Uiso 1 1 calc R . .
C27 C 0.05903(9) 0.0330(3) -0.00738(19) 0.0797(9) Uani 1 1 d . . .
H27 H 0.0688 -0.0275 0.0358 0.096 Uiso 1 1 calc R . .

loop_
_atom_site_aniso_label
_atom_site_aniso_U_11
_atom_site_aniso_U_22
_atom_site_aniso_U_33
_atom_site_aniso_U_23
_atom_site_aniso_U_13
_atom_site_aniso_U_12
Si1 0.0419(3) 0.0441(3) 0.0369(3) -0.0028(2) 0.0105(2) -0.0059(2)
Si2 0.0409(3) 0.0386(3) 0.0402(3) -0.0026(2) 0.0102(2) -0.0040(2)
Cl 0.0659(4) 0.0474(3) 0.0850(5) 0.0072(3) 0.0152(3) -0.0092(3)
N1 0.0437(10) 0.0599(11) 0.0469(11) 0.0001(8) 0.0097(8) 0.0023(8)
N2 0.0571(13) 0.0694(13) 0.0388(11) -0.0053(9) 0.0087(9) -0.0083(10)
N3 0.0466(11) 0.0457(10) 0.0653(13) -0.0015(9) 0.0193(9) 0.0004(8)
N4 0.0493(11) 0.0408(9) 0.0508(11) -0.0003(8) 0.0158(8) -0.0059(8)
C1 0.071(2) 0.143(3) 0.0570(17) 0.0006(18) 0.0301(15) 0.0128(19)
C2 0.098(3) 0.182(5) 0.122(3) -0.050(3) 0.062(2) -0.075(3)
C3 0.095(3) 0.117(3) 0.106(3) -0.014(2) 0.038(2) 0.035(2)
C4 0.0458(14) 0.0806(18) 0.0593(15) -0.0075(13) 0.0195(11) 0.0001(12)
C5 0.0526(15) 0.0841(18) 0.0573(16) 0.0004(13) -0.0018(12) 0.0103(13)
C6 0.0632(17) 0.092(2) 0.0479(15) 0.0005(13) -0.0044(13) -0.0020(14)
C7 0.0762(19) 0.0847(18) 0.0426(14) -0.0142(13) 0.0205(12) -0.0191(15)
C8 0.118(3) 0.120(3) 0.067(2) -0.0264(19) 0.042(2) -0.029(2)
C9 0.118(3) 0.120(3) 0.067(2) -0.0264(19) 0.042(2) -0.029(2)
C10 0.118(3) 0.120(3) 0.067(2) -0.0264(19) 0.042(2) -0.029(2)
C8A 0.108(6) 0.132(6) 0.084(5) -0.043(4) 0.036(4) -0.006(4)
C9A 0.108(6) 0.132(6) 0.084(5) -0.043(4) 0.036(4) -0.006(4)
C10A 0.108(6) 0.132(6) 0.084(5) -0.043(4) 0.036(4) -0.006(4)
C11 0.0675(18) 0.0495(13) 0.099(2) 0.0091(14) 0.0147(16) 0.0050(12)
C12 0.0527(16) 0.0762(19) 0.111(3) 0.0043(17) 0.0054(16) 0.0028(14)
C13 0.084(2) 0.0640(17) 0.112(3) -0.0177(17) 0.0298(19) 0.0146(16)
C14 0.0488(14) 0.0493(13) 0.0861(19) -0.0049(12) 0.0152(13) 0.0049(11)
C15 0.0541(15) 0.0653(15) 0.0748(18) -0.0042(13) 0.0330(13) -0.0061(12)
C16 0.0600(15) 0.0552(13) 0.0626(15) 0.0041(11) 0.0271(12) -0.0111(12)
C17 0.0638(15) 0.0378(11) 0.0639(15) 0.0040(10) 0.0130(12) -0.0039(10)
C18 0.091(2) 0.0445(14) 0.115(3) -0.0015(15) 0.0133(19) -0.0151(14)
C19 0.093(2) 0.0796(19) 0.0717(19) 0.0145(16) 0.0058(17) 0.0100(17)
C20 0.095(2) 0.0474(14) 0.104(2) 0.0049(14) 0.0456(19) 0.0158(14)
C21 0.0491(13) 0.0628(14) 0.0397(12) 0.0002(10) 0.0082(10) -0.0087(10)
C22 0.0512(14) 0.0768(16) 0.0389(12) -0.0079(11) 0.0110(10) -0.0053(12)
C23 0.0752(19) 0.092(2) 0.0507(16) -0.0024(14) 0.0011(13) 0.0038(16)
C24 0.068(2) 0.143(4) 0.063(2) -0.011(2) -0.0095(16) 0.008(2)
C25 0.0568(19) 0.200(5) 0.056(2) -0.029(3) 0.0040(15) -0.020(2)
C26 0.103(3) 0.141(3) 0.079(2) -0.029(2) 0.028(2) -0.068(3)
C27 0.085(2) 0.096(2) 0.0555(17) -0.0055(15) 0.0097(15) -0.0321(18)

loop_
_geom_bond_atom_site_label_1
_geom_bond_atom_site_label_2
_geom_bond_distance
_geom_bond_site_symmetry_2
_geom_bond_publ_flag
Si1 N2 1.730(2) . ?
Si1 N1 1.734(2) . ?
Si1 Cl 2.1370(9) . ?
Si1 Si2 2.4315(8) . ?
Si2 N3 1.736(2) . ?
Si2 N4 1.7447(18) . ?
Si2 C21 1.888(2) . ?
N1 C5 1.426(3) . ?
N1 C4 1.484(3) . ?
N2 C6 1.409(3) . ?
N2 C7 1.480(3) . ?
N3 C15 1.417(3) . ?
N3 C14 1.495(3) . ?
N4 C16 1.404(3) . ?
N4 C17 1.484(3) . ?
C1 C4 1.524(4) . ?
C2 C4 1.507(4) . ?
C3 C4 1.520(5) . ?
C5 C6 1.306(4) . ?
C7 C8 1.523(3) . ?
C7 C10A 1.524(3) . ?
C7 C9A 1.525(3) . ?
C7 C9 1.525(3) . ?
C7 C8A 1.525(3) . ?
C7 C10 1.526(3) . ?
C11 C14 1.514(4) . ?
C12 C14 1.540(4) . ?
C13 C14 1.531(4) . ?
C15 C16 1.323(4) . ?
C17 C20 1.506(4) . ?
C17 C19 1.523(4) . ?
C17 C18 1.527(3) . ?
C21 C22 1.508(3) . ?
C22 C27 1.364(4) . ?
C22 C23 1.383(4) . ?
C23 C24 1.377(4) . ?
C24 C25 1.341(6) . ?
C25 C26 1.367(6) . ?
C26 C27 1.400(5) . ?
